data_7232631
loop_
_publ_author_name
'MANDAI, Toshihiko'
'Tatesaka, Kenji'
'Soh, Kenya'
'Masu, Hyuma'
'Choudhary, Ashu'
'Tateyama, Yoshitaka'
'Ise, Ryuta'
'Imai, Hiroaki'
'Takeguchi, Tatsuya'
'Kanamura, Kiyoshi'

_publ_section_title
;
 Modifications in Coordination Structure of Mg[TFSA]2-Based Supporting
 Salts for High-Voltage Magnesium Rechargeable Batteries
;
_journal_name_full 'Physical Chemistry Chemical Physics'
_journal_paper_doi 10.1039/C9CP01400D
_journal_year 2019
_chemical_formula_sum 'C16 H36 F12 Mg N2 O14 S10'
_chemical_formula_weight 1053.38
_space_group_crystal_system triclinic
_space_group_IT_number 2
_space_group_name_Hall '-P 1'
_space_group_name_H-M_alt 'P -1'
_symmetry_space_group_name_Hall '-P 1'
_symmetry_space_group_name_H-M 'P -1'
_atom_sites_solution_hydrogens geom
_audit_update_record
;
2019-04-10 deposited with the CCDC.    2019-04-11 downloaded from the CCDC.
;
_cell_angle_alpha 111.290(3)
_cell_angle_beta 98.550(3)
_cell_angle_gamma 100.341(3)
_cell_formula_units_Z 1
_cell_length_a 8.3553(3)
_cell_length_b 11.6440(4)
_cell_length_c 12.2554(4)
_cell_measurement_reflns_used 11640
_cell_measurement_temperature 123
_cell_measurement_theta_max 29.43
_cell_measurement_theta_min 2.57
_cell_volume 1062.74(7)
_computing_cell_refinement 'CrysAlisPro 1.171.39.43c (Rigaku OD, 2018)'
_computing_data_collection 'CrysAlisPro 1.171.39.43c (Rigaku OD, 2018)'
_computing_data_reduction 'CrysAlisPro 1.171.39.43c (Rigaku OD, 2018)'
_computing_molecular_graphics 'XSHEL (Bruker AXS,2002)'
_computing_publication_material 'XCIF (Bruker AXS, 2001)'
_computing_structure_refinement 'SHELXL Version 2014/7 (Sheldrick, 2008)'
_computing_structure_solution 'SHELXT Version 2014/4 (Sheldrick, 2014)'
_diffrn_ambient_temperature 123
_diffrn_detector_area_resol_mean 5.811
_diffrn_measured_fraction_theta_full 0.996
_diffrn_measured_fraction_theta_max 0.853
_diffrn_measurement_device_type 'Rigaku XtaLAB PRO'
_diffrn_measurement_method \w
_diffrn_radiation_monochromator graphite
_diffrn_radiation_type MoK\a
_diffrn_radiation_wavelength 0.71073
_diffrn_reflns_av_R_equivalents 0.0613
_diffrn_reflns_av_unetI/netI 0.0523
_diffrn_reflns_limit_h_max 10
_diffrn_reflns_limit_h_min -11
_diffrn_reflns_limit_k_max 15
_diffrn_reflns_limit_k_min -15
_diffrn_reflns_limit_l_max 16
_diffrn_reflns_limit_l_min -16
_diffrn_reflns_number 15050
_diffrn_reflns_theta_full 25.000
_diffrn_reflns_theta_max 29.170
_diffrn_reflns_theta_min 2.548
_exptl_absorpt_coefficient_mu 0.640
_exptl_absorpt_correction_T_max 0.94
_exptl_absorpt_correction_T_min 0.91
_exptl_absorpt_correction_type multi-scan
_exptl_absorpt_process_details
;
CrysAlisPro 1.171.39.43c (Rigaku Oxford Diffraction, 2018)
Empirical absorption correction using spherical harmonics,
 implemented in SCALE3 ABSPACK scaling algorithm.
;
_exptl_crystal_colour colourless
_exptl_crystal_density_diffrn 1.646
_exptl_crystal_density_method 'not measured'
_exptl_crystal_description prism
_exptl_crystal_F_000 538
_exptl_crystal_size_max 0.150
_exptl_crystal_size_mid 0.150
_exptl_crystal_size_min 0.100
_refine_diff_density_max 0.575
_refine_diff_density_min -0.465
_refine_ls_extinction_method none
_refine_ls_goodness_of_fit_ref 1.097
_refine_ls_hydrogen_treatment constr
_refine_ls_matrix_type full
_refine_ls_number_parameters 250
_refine_ls_number_reflns 4901
_refine_ls_number_restraints 0
_refine_ls_restrained_S_all 1.097
_refine_ls_R_factor_all 0.0493
_refine_ls_R_factor_gt 0.0440
_refine_ls_shift/su_max 0.000
_refine_ls_shift/su_mean 0.000
_refine_ls_structure_factor_coef Fsqd
_refine_ls_weighting_details 'w=1/[\s^2^(Fo^2^)+(0.0464P)^2^+1.4721P] where P=(Fo^2^+2Fc^2^)/3'
_refine_ls_weighting_scheme calc
_refine_ls_wR_factor_gt 0.1188
_refine_ls_wR_factor_ref 0.1213
_reflns_number_gt 4260
_reflns_number_total 4901
_reflns_threshold_expression 'I > 2\s(I)'
_cod_data_source_file c9cp01400d2.cif
_cod_data_source_block '[Mg(DMSO)6][TFSA]2'
_cod_database_code 7232631

loop_
_space_group_symop_operation_xyz
'x, y, z'
'-x, -y, -z'

loop_
_atom_site_type_symbol
_atom_site_label
_atom_site_fract_x
_atom_site_fract_y
_atom_site_fract_z
_atom_site_U_iso_or_equiv
_atom_site_adp_type
_atom_site_calc_flag
_atom_site_refinement_flags_adp
_atom_site_refinement_flags_occupancy
_atom_site_refinement_flags_posn
_atom_site_occupancy
S S1 -0.08861(7) 0.51421(6) 0.24300(5) 0.01559(14) Uani d . . . 1
S S2 0.31017(7) 0.43104(6) 0.11466(5) 0.01815(15) Uani d . . . 1
S S3 0.22455(9) 0.78740(6) 0.09248(6) 0.02560(17) Uani d . . . 1
S S4 0.71869(9) 0.06116(6) 0.28504(6) 0.02210(16) Uani d . . . 1
S S5 0.58476(8) 0.26572(6) 0.37894(6) 0.01861(15) Uani d . . . 1
Mg Mg1 0 0.5 0 0.0138(2) Uani d . P S 1
F F1 0.8315(4) -0.0805(2) 0.3831(3) 0.0662(7) Uani d . . . 1
F F2 0.5674(3) -0.1019(2) 0.3610(2) 0.0617(7) Uani d . . . 1
F F3 0.7371(3) 0.0630(2) 0.50105(17) 0.0508(6) Uani d . . . 1
F F4 0.2721(2) 0.21335(19) 0.26462(17) 0.0374(4) Uani d . . . 1
F F5 0.3491(2) 0.37277(17) 0.43735(18) 0.0366(4) Uani d . . . 1
F F6 0.3027(2) 0.18118(18) 0.42745(18) 0.0385(4) Uani d . . . 1
O O1 0.0333(2) 0.57249(16) 0.18473(15) 0.0172(4) Uani d . . . 1
O O2 0.2429(2) 0.47923(19) 0.02163(16) 0.0206(4) Uani d . . . 1
O O3 0.0839(2) 0.67877(17) 0.00115(16) 0.0203(4) Uani d . . . 1
O O4 0.6836(3) -0.0423(2) 0.1702(2) 0.0398(6) Uani d . . . 1
O O5 0.8782(3) 0.1506(2) 0.3297(2) 0.0330(5) Uani d . . . 1
O O6 0.6299(3) 0.3523(2) 0.3238(2) 0.0343(5) Uani d . . . 1
O O7 0.6641(3) 0.3043(2) 0.50271(18) 0.0335(5) Uani d . . . 1
N N1 0.5642(3) 0.1216(2) 0.2949(2) 0.0249(5) Uani d . . . 1
C C1 -0.0820(4) 0.6432(3) 0.3795(2) 0.0251(6) Uani d . . . 1
H H1A -0.157827 0.613457 0.422888 0.03 Uiso calc U . R 1
H H1B 0.032325 0.675807 0.429663 0.03 Uiso calc U . R 1
H H1C -0.116808 0.711356 0.360867 0.03 Uiso calc U . R 1
C C2 0.0211(3) 0.4275(3) 0.3070(2) 0.0225(5) Uani d . . . 1
H H2A -0.050803 0.387253 0.346285 0.027 Uiso calc U . R 1
H H2B 0.052204 0.361649 0.243406 0.027 Uiso calc U . R 1
H H2C 0.122409 0.485757 0.366656 0.027 Uiso calc U . R 1
C C3 0.4617(4) 0.5651(3) 0.2292(2) 0.0294(6) Uani d . . . 1
H H3A 0.510367 0.540408 0.292522 0.035 Uiso calc U . R 1
H H3B 0.550185 0.594883 0.194266 0.035 Uiso calc U . R 1
H H3C 0.407736 0.633666 0.263766 0.035 Uiso calc U . R 1
C C4 0.4481(3) 0.3404(3) 0.0503(3) 0.0250(6) Uani d . . . 1
H H4A 0.496283 0.306261 0.106017 0.03 Uiso calc U . R 1
H H4B 0.385898 0.269938 -0.025833 0.03 Uiso calc U . R 1
H H4C 0.537992 0.395184 0.035158 0.03 Uiso calc U . R 1
C C5 0.1304(7) 0.8765(3) 0.2029(4) 0.0637(14) Uani d . . . 1
H H5A 0.216031 0.949034 0.265296 0.076 Uiso calc U . R 1
H H5B 0.045849 0.90777 0.165421 0.076 Uiso calc U . R 1
H H5C 0.077199 0.82226 0.239417 0.076 Uiso calc U . R 1
C C6 0.2662(4) 0.8953(3) 0.0220(3) 0.0359(7) Uani d . . . 1
H H6A 0.35711 0.969363 0.076151 0.043 Uiso calc U . R 1
H H6B 0.299021 0.852636 -0.053015 0.043 Uiso calc U . R 1
H H6C 0.165324 0.923344 0.004186 0.043 Uiso calc U . R 1
C C7 0.7114(4) -0.0190(3) 0.3886(3) 0.0348(7) Uani d . . . 1
C C8 0.3630(3) 0.2559(3) 0.3762(2) 0.0236(5) Uani d . . . 1

loop_
_atom_site_aniso_label
_atom_site_aniso_U_11
_atom_site_aniso_U_22
_atom_site_aniso_U_33
_atom_site_aniso_U_12
_atom_site_aniso_U_13
_atom_site_aniso_U_23
S1 0.0119(3) 0.0206(3) 0.0142(3) 0.0036(2) 0.0026(2) 0.0073(2)
S2 0.0134(3) 0.0256(3) 0.0186(3) 0.0070(2) 0.0046(2) 0.0112(2)
S3 0.0252(3) 0.0209(3) 0.0240(3) -0.0032(3) -0.0042(3) 0.0096(3)
S4 0.0253(3) 0.0195(3) 0.0226(3) 0.0100(3) 0.0076(3) 0.0069(3)
S5 0.0151(3) 0.0170(3) 0.0216(3) 0.0050(2) 0.0018(2) 0.0058(2)
Mg1 0.0126(5) 0.0157(5) 0.0124(5) 0.0027(4) 0.0012(4) 0.0061(4)
F1 0.0863(19) 0.0618(15) 0.0866(18) 0.0531(15) 0.0308(15) 0.0501(14)
F2 0.0651(16) 0.0459(13) 0.0731(16) -0.0101(12) 0.0127(13) 0.0354(12)
F3 0.0801(17) 0.0489(12) 0.0299(10) 0.0217(12) 0.0080(10) 0.0224(9)
F4 0.0220(9) 0.0498(11) 0.0361(10) 0.0110(8) -0.0025(7) 0.0152(9)
F5 0.0307(9) 0.0299(9) 0.0513(11) 0.0169(8) 0.0177(9) 0.0112(8)
F6 0.0370(10) 0.0385(10) 0.0488(11) 0.0066(9) 0.0217(9) 0.0244(9)
O1 0.0168(8) 0.0199(9) 0.0138(8) 0.0020(7) 0.0029(7) 0.0070(7)
O2 0.0141(8) 0.0323(10) 0.0200(9) 0.0078(8) 0.0049(7) 0.0145(8)
O3 0.0225(9) 0.0158(8) 0.0179(8) -0.0005(7) -0.0001(7) 0.0058(7)
O4 0.0536(15) 0.0289(11) 0.0311(12) 0.0176(11) 0.0132(11) 0.0010(9)
O5 0.0236(10) 0.0303(11) 0.0484(13) 0.0089(9) 0.0142(10) 0.0163(10)
O6 0.0283(11) 0.0312(11) 0.0535(14) 0.0078(9) 0.0182(10) 0.0250(11)
O7 0.0326(11) 0.0317(11) 0.0232(10) 0.0122(9) -0.0056(9) -0.0011(9)
N1 0.0224(11) 0.0204(11) 0.0247(11) 0.0078(9) -0.0003(9) 0.0023(9)
C1 0.0248(14) 0.0290(14) 0.0193(12) 0.0100(12) 0.0070(11) 0.0050(11)
C2 0.0189(12) 0.0271(13) 0.0271(13) 0.0067(11) 0.0054(10) 0.0169(11)
C3 0.0273(15) 0.0322(15) 0.0203(13) 0.0091(12) -0.0039(11) 0.0041(11)
C4 0.0226(13) 0.0273(14) 0.0256(13) 0.0118(11) 0.0071(11) 0.0080(11)
C5 0.116(4) 0.0243(17) 0.042(2) 0.002(2) 0.043(2) 0.0021(15)
C6 0.0363(17) 0.0286(15) 0.0413(17) -0.0035(13) 0.0055(14) 0.0193(14)
C7 0.0436(18) 0.0271(15) 0.0391(17) 0.0141(14) 0.0094(14) 0.0170(13)
C8 0.0201(13) 0.0256(13) 0.0279(14) 0.0081(11) 0.0082(11) 0.0118(11)

loop_
_atom_type_symbol
_atom_type_description
_atom_type_scat_dispersion_real
_atom_type_scat_dispersion_imag
_atom_type_scat_source
C C 0.0033 0.0016 'International Tables Vol C Tables 4.2.6.8 and 6.1.1.4'
H H 0.0000 0.0000 'International Tables Vol C Tables 4.2.6.8 and 6.1.1.4'
F F 0.0171 0.0103 'International Tables Vol C Tables 4.2.6.8 and 6.1.1.4'
Mg Mg 0.0486 0.0363 'International Tables Vol C Tables 4.2.6.8 and 6.1.1.4'
N N 0.0061 0.0033 'International Tables Vol C Tables 4.2.6.8 and 6.1.1.4'
O O 0.0106 0.0060 'International Tables Vol C Tables 4.2.6.8 and 6.1.1.4'
S S 0.1246 0.1234 'International Tables Vol C Tables 4.2.6.8 and 6.1.1.4'

loop_
_geom_angle_atom_site_label_1
_geom_angle_atom_site_label_2
_geom_angle_atom_site_label_3
_geom_angle_site_symmetry_1
_geom_angle_site_symmetry_3
_geom_angle
O1 S1 C2 . . 105.26(11)
O1 S1 C1 . . 104.26(12)
C2 S1 C1 . . 97.98(13)
O2 S2 C4 . . 105.18(12)
O2 S2 C3 . . 105.25(13)
C4 S2 C3 . . 98.81(14)
O3 S3 C5 . . 105.54(19)
O3 S3 C6 . . 104.37(13)
C5 S3 C6 . . 98.95(18)
O5 S4 O4 . . 119.37(14)
O5 S4 N1 . . 115.10(13)
O4 S4 N1 . . 109.02(14)
O5 S4 C7 . . 104.77(15)
O4 S4 C7 . . 102.96(15)
N1 S4 C7 . . 103.48(14)
O7 S5 O6 . . 117.26(14)
O7 S5 N1 . . 115.84(13)
O6 S5 N1 . . 113.71(13)
O7 S5 C8 . . 105.03(13)
O6 S5 C8 . . 104.30(13)
N1 S5 C8 . . 97.27(13)
O1 Mg1 O1 2_565 . 180.00(10)
O1 Mg1 O3 2_565 2_565 92.39(7)
O1 Mg1 O3 . 2_565 87.61(7)
O1 Mg1 O3 2_565 . 87.61(7)
O1 Mg1 O3 . . 92.39(7)
O3 Mg1 O3 2_565 . 180.0
O1 Mg1 O2 2_565 2_565 88.80(7)
O1 Mg1 O2 . 2_565 91.20(7)
O3 Mg1 O2 2_565 2_565 90.48(7)
O3 Mg1 O2 . 2_565 89.52(7)
O1 Mg1 O2 2_565 . 91.20(7)
O1 Mg1 O2 . . 88.80(7)
O3 Mg1 O2 2_565 . 89.52(7)
O3 Mg1 O2 . . 90.48(7)
O2 Mg1 O2 2_565 . 180.0
S1 O1 Mg1 . . 120.56(10)
S2 O2 Mg1 . . 120.33(10)
S3 O3 Mg1 . . 127.54(11)
S4 N1 S5 . . 121.70(15)
S1 C1 H1A . . 109.5
S1 C1 H1B . . 109.5
H1A C1 H1B . . 109.5
S1 C1 H1C . . 109.5
H1A C1 H1C . . 109.5
H1B C1 H1C . . 109.5
S1 C2 H2A . . 109.5
S1 C2 H2B . . 109.5
H2A C2 H2B . . 109.5
S1 C2 H2C . . 109.5
H2A C2 H2C . . 109.5
H2B C2 H2C . . 109.5
S2 C3 H3A . . 109.5
S2 C3 H3B . . 109.5
H3A C3 H3B . . 109.5
S2 C3 H3C . . 109.5
H3A C3 H3C . . 109.5
H3B C3 H3C . . 109.5
S2 C4 H4A . . 109.5
S2 C4 H4B . . 109.5
H4A C4 H4B . . 109.5
S2 C4 H4C . . 109.5
H4A C4 H4C . . 109.5
H4B C4 H4C . . 109.5
S3 C5 H5A . . 109.5
S3 C5 H5B . . 109.5
H5A C5 H5B . . 109.5
S3 C5 H5C . . 109.5
H5A C5 H5C . . 109.5
H5B C5 H5C . . 109.5
S3 C6 H6A . . 109.5
S3 C6 H6B . . 109.5
H6A C6 H6B . . 109.5
S3 C6 H6C . . 109.5
H6A C6 H6C . . 109.5
H6B C6 H6C . . 109.5
F2 C7 F3 . . 108.4(3)
F2 C7 F1 . . 108.3(3)
F3 C7 F1 . . 107.5(3)
F2 C7 S4 . . 111.7(2)
F3 C7 S4 . . 111.6(2)
F1 C7 S4 . . 109.2(2)
F6 C8 F4 . . 108.6(2)
F6 C8 F5 . . 108.5(2)
F4 C8 F5 . . 108.7(2)
F6 C8 S5 . . 111.81(19)
F4 C8 S5 . . 111.48(18)
F5 C8 S5 . . 107.69(19)

loop_
_geom_bond_atom_site_label_1
_geom_bond_atom_site_label_2
_geom_bond_site_symmetry_2
_geom_bond_distance
S1 O1 . 1.5261(18)
S1 C2 . 1.781(3)
S1 C1 . 1.782(3)
S2 O2 . 1.5227(18)
S2 C4 . 1.779(3)
S2 C3 . 1.783(3)
S3 O3 . 1.5103(19)
S3 C5 . 1.766(4)
S3 C6 . 1.779(3)
S4 O5 . 1.425(2)
S4 O4 . 1.427(2)
S4 N1 . 1.577(2)
S4 C7 . 1.830(3)
S5 O7 . 1.429(2)
S5 O6 . 1.431(2)
S5 N1 . 1.580(2)
S5 C8 . 1.830(3)
Mg1 O1 2_565 2.0629(16)
Mg1 O1 . 2.0629(16)
Mg1 O3 2_565 2.0679(18)
Mg1 O3 . 2.0679(18)
Mg1 O2 2_565 2.0758(17)
Mg1 O2 . 2.0759(17)
F1 C7 . 1.330(4)
F2 C7 . 1.311(4)
F3 C7 . 1.319(4)
F4 C8 . 1.325(3)
F5 C8 . 1.330(3)
F6 C8 . 1.319(3)
C1 H1A . 0.98
C1 H1B . 0.98
C1 H1C . 0.98
C2 H2A . 0.98
C2 H2B . 0.98
C2 H2C . 0.98
C3 H3A . 0.98
C3 H3B . 0.98
C3 H3C . 0.98
C4 H4A . 0.98
C4 H4B . 0.98
C4 H4C . 0.98
C5 H5A . 0.98
C5 H5B . 0.98
C5 H5C . 0.98
C6 H6A . 0.98
C6 H6B . 0.98
C6 H6C . 0.98

loop_
_geom_torsion_atom_site_label_1
_geom_torsion_atom_site_label_2
_geom_torsion_atom_site_label_3
_geom_torsion_atom_site_label_4
_geom_torsion
C2 S1 O1 Mg1 106.13(13)
C1 S1 O1 Mg1 -151.28(12)
C4 S2 O2 Mg1 146.14(13)
C3 S2 O2 Mg1 -110.06(14)
C5 S3 O3 Mg1 -90.6(2)
C6 S3 O3 Mg1 165.67(16)
O5 S4 N1 S5 -16.1(2)
O4 S4 N1 S5 -153.39(18)
C7 S4 N1 S5 97.6(2)
O7 S5 N1 S4 -55.4(2)
O6 S5 N1 S4 84.9(2)
C8 S5 N1 S4 -165.99(18)
O5 S4 C7 F2 177.7(2)
O4 S4 C7 F2 -56.8(3)
N1 S4 C7 F2 56.7(3)
O5 S4 C7 F3 56.2(3)
O4 S4 C7 F3 -178.3(2)
N1 S4 C7 F3 -64.8(3)
O5 S4 C7 F1 -62.6(3)
O4 S4 C7 F1 62.9(3)
N1 S4 C7 F1 176.5(2)
O7 S5 C8 F6 -54.4(2)
O6 S5 C8 F6 -178.33(19)
N1 S5 C8 F6 64.9(2)
O7 S5 C8 F4 -176.23(19)
O6 S5 C8 F4 59.9(2)
N1 S5 C8 F4 -56.9(2)
O7 S5 C8 F5 64.6(2)
O6 S5 C8 F5 -59.3(2)
N1 S5 C8 F5 -176.08(19)
